data_2001254
loop_
_publ_author_name
'Ginderow, D.'
'Valla, A.'
'Giraud, M.'
'Micha\"ilidis, A.'
'Labia, R.'
'Morand, A.'

_publ_section_title
;
 Structure du 4-chloro-<i>N</i>-(2,5-dihydro-5-oxo-2-furyl)benzamide,
 C~11~H~8~CINO~3~
;
_journal_issue 11
_journal_name_full 'Acta Crystallographica Section C'
_journal_page_first 2012
_journal_page_last 2013
_journal_paper_doi 10.1107/S0108270193005955
_journal_volume 49
_journal_year 1993
_chemical_formula_moiety 'C11 H8 Cl N O3'
_chemical_formula_sum 'C11 H8 Cl N O3'
_chemical_formula_weight 237.64
_chemical_name_systematic
;
4-Chloro-N-(2,5-dihydro-5-oxo-2-furanyl)benzamide
;
_space_group_IT_number 14
_symmetry_cell_setting monoclinic
_symmetry_space_group_name_Hall '-P 2yn'
_symmetry_space_group_name_H-M 'P 1 21/n 1'
_atom_type_scat_source 'SHELX76 (Sheldrick, 1976)'
_cell_angle_alpha 90.0
_cell_angle_beta 108.33(4)
_cell_angle_gamma 90.0
_cell_formula_units_Z 4
_cell_length_a 6.541(3)
_cell_length_b 29.591(12)
_cell_length_c 5.720(2)
_cell_measurement_reflns_used 25
_cell_measurement_temperature 293
_cell_measurement_theta_max 25
_cell_measurement_theta_min 15
_cell_volume 1051.0(8)
_diffrn_ambient_temperature 293
_diffrn_measurement_device 'Philips PW1100'
_diffrn_measurement_method 'flying stepscan (logiciel Philips)'
_diffrn_radiation_monochromator graphite
_diffrn_radiation_source 'tube \`a rayons X'
_diffrn_radiation_type 'Cu K\a'
_diffrn_radiation_wavelength 1.5418
_diffrn_reflns_av_R_equivalents 0.046
_diffrn_reflns_limit_h_max 7
_diffrn_reflns_limit_h_min -7
_diffrn_reflns_limit_k_max 34
_diffrn_reflns_limit_k_min 0
_diffrn_reflns_limit_l_max 6
_diffrn_reflns_limit_l_min 0
_diffrn_reflns_number 2031
_diffrn_reflns_theta_max 65.03
_diffrn_reflns_theta_min 2.99
_diffrn_standards_decay_% <1.5
_diffrn_standards_interval_time 60
_diffrn_standards_number 3
_exptl_absorpt_coefficient_mu 3.03
_exptl_absorpt_correction_type none
_exptl_crystal_colour incolore
_exptl_crystal_density_diffrn 1.502
_exptl_crystal_description prismatique
_exptl_crystal_F_000 488
_exptl_crystal_size_max 0,50
_exptl_crystal_size_mid 0,40
_exptl_crystal_size_min 0,30
_refine_diff_density_max 0.415
_refine_diff_density_min -0.474
_refine_ls_extinction_method none
_refine_ls_goodness_of_fit_obs 1.353
_refine_ls_hydrogen_treatment refall
_refine_ls_matrix_type full
_refine_ls_number_constraints 0
_refine_ls_number_parameters 145
_refine_ls_number_reflns 1317
_refine_ls_number_restraints 0
_refine_ls_R_factor_obs 0.067
_refine_ls_shift/esd_max 0.073
_refine_ls_structure_factor_coef F
_refine_ls_weighting_details w=1
_refine_ls_weighting_scheme calc
_refine_ls_wR_factor_obs 0.073
_reflns_number_observed 1317
_reflns_number_total 1788
_reflns_observed_criterion 'sin\q/\l<0,540 \%A^-1^ et F>6,0\s(F)'
_cod_data_source_file pa1058.cif
_cod_data_source_block a
_cod_depositor_comments
;
The following automatic conversions were performed:

'_atom_site_thermal_displace_type' tag value 'Uij' was replaced with
'Uani' value 16 times.

Automatic conversion script
Id: cif_fix_values 1646 2011-03-28 12:23:43Z adriana 

The following automatic conversions were performed:

'_refine_ls_weighting_scheme' value 'w=1' was changed to 'calc'. New
tag '_refine_ls_weighting_details' was created. The value of the new
tag was set to 'w=1'.

Automatic conversion script
Id: cif_fix_values 3143 2015-03-26 13:38:13Z robertas 
;
_cod_original_cell_volume 1050.96
_cod_original_sg_symbol_H-M 'P 21/n'
_cod_database_code 2001254

loop_
_symmetry_equiv_pos_as_xyz
x,y,z
1/2+x,1/2-y,1/2+z
1/2-x,1/2+y,1/2-z
-x,-y,-z

loop_
_atom_site_aniso_label
_atom_site_aniso_U_11
_atom_site_aniso_U_22
_atom_site_aniso_U_33
_atom_site_aniso_U_12
_atom_site_aniso_U_13
_atom_site_aniso_U_23
_atom_site_aniso_type_symbol
Cl 0.0570(10) 0.0540(10) 0.1050(10) -0.0020(10) 0.0420(10) -0.0130(10) Cl
O1 0.044(2) 0.045(2) 0.042(2) -0.011(2) 0.021(2) -0.001(2) O
C2 0.040(3) 0.037(3) 0.048(3) -0.006(3) 0.019(3) -0.005(3) C
C3 0.036(3) 0.046(4) 0.045(3) -0.011(3) 0.021(3) -0.004(3) C
C4 0.035(3) 0.056(4) 0.047(4) -0.006(3) 0.022(3) -0.010(3) C
C5 0.026(3) 0.040(4) 0.056(4) -0.012(3) 0.010(3) -0.001(2) C
O5 0.051(3) 0.044(3) 0.079(3) -0.021(2) 0.014(2) 0.000(2) O
N6 0.036(3) 0.050(3) 0.041(3) 0.008(2) 0.010(2) -0.006(2) N
C7 0.041(3) 0.034(3) 0.039(3) -0.003(3) 0.014(3) 0.004(2) C
O7 0.050(3) 0.056(3) 0.043(2) 0.001(2) 0.009(2) -0.004(2) O
C8 0.042(3) 0.031(3) 0.043(3) -0.002(2) 0.019(3) 0.002(2) C
C9 0.048(4) 0.045(3) 0.044(4) 0.012(3) 0.015(3) 0.002(3) C
C10 0.042(3) 0.046(3) 0.056(4) 0.010(3) 0.010(3) -0.004(3) C
C11 0.036(3) 0.035(3) 0.069(4) -0.006(3) 0.026(3) -0.005(2) C
C12 0.071(5) 0.067(4) 0.057(4) 0.005(3) 0.034(4) -0.016(4) C
C13 0.063(4) 0.062(4) 0.041(4) 0.008(3) 0.018(3) -0.012(3) C

loop_
_atom_site_label
_atom_site_fract_x
_atom_site_fract_y
_atom_site_fract_z
_atom_site_U_iso_or_equiv
_atom_site_thermal_displace_type
_atom_site_calc_flag
_atom_site_calc_attached_atom
_atom_site_type_symbol
Cl 0.2328(3) 0.02830(10) 0.0923(4) 0.0680(10) Uani ? ? Cl
O1 1.2329(6) 0.23060(10) 0.2017(7) 0.042(2) Uani ? ? O
C2 1.2514(8) 0.1876(2) 0.0875(10) 0.040(3) Uani ? ? C
C3 1.2771(8) 0.2018(2) -0.1549(10) 0.041(3) Uani ? ? C
C4 1.2753(9) 0.2457(2) -0.1702(10) 0.044(3) Uani ? ? C
C5 1.2458(8) 0.2650(2) 0.0561(11) 0.041(3) Uani ? ? C
O5 1.2372(7) 0.30370(10) 0.1096(8) 0.060(2) Uani ? ? O
N6 1.0605(7) 0.1611(2) 0.0527(8) 0.043(2) Uani ? ? N
C7 1.0467(9) 0.1326(2) 0.2325(10) 0.038(3) Uani ? ? C
O7 1.1953(6) 0.12790(10) 0.4237(7) 0.051(2) Uani ? ? O
C8 0.8410(9) 0.1072(2) 0.1860(10) 0.037(3) Uani ? ? C
C9 0.6739(9) 0.1080(2) -0.0349(11) 0.046(3) Uani ? ? C
C10 0.4872(9) 0.0834(2) -0.0644(11) 0.049(3) Uani ? ? C
C11 0.4698(9) 0.0587(2) 0.1289(12) 0.044(3) Uani ? ? C
C12 0.6277(11) 0.0571(2) 0.3503(12) 0.062(4) Uani ? ? C
C13 0.8181(11) 0.0814(2) 0.3801(11) 0.055(3) Uani ? ? C
H2 1.402(10) 0.171(2) 0.201(10) 0.06(2) Uiso ? ? H
H3 1.293(9) 0.178(2) -0.259(11) 0.08(2) Uiso ? ? H
H4 1.297(9) 0.266(2) -0.310(11) 0.09(2) Uiso ? ? H
H6 0.978(10) 0.166(2) -0.064(11) 0.05(2) Uiso ? ? H
H9 0.671(9) 0.126(2) -0.173(11) 0.06(2) Uiso ? ? H
H10 0.412(10) 0.080(2) -0.210(11) 0.08(2) Uiso ? ? H
H12 0.584(9) 0.036(2) 0.492(11) 0.08(2) Uiso ? ? H
H13 0.962(9) 0.082(2) 0.567(11) 0.07(2) Uiso ? ? H

loop_
_geom_angle_atom_site_label_1
_geom_angle_atom_site_label_2
_geom_angle_atom_site_label_3
_geom_angle_site_symmetry_1
_geom_angle_site_symmetry_2
_geom_angle_site_symmetry_3
_geom_angle
_geom_angle_publ_flag
C5 O1 C2 . . . 110.9(4) yes
N6 C2 O1 . . . 110.4(4) yes
N6 C2 C3 . . . 111.6(4) yes
O1 C2 C3 . . . 102.6(4) yes
C4 C3 C2 . . . 109.8(5) yes
C3 C4 C5 . . . 109.1(5) yes
O5 C5 O1 . . . 123.8(6) yes
O5 C5 C4 . . . 128.6(6) yes
O1 C5 C4 . . . 107.6(5) yes
C7 N6 C2 . . . 119.8(4) yes
O7 C7 N6 . . . 121.8(5) yes
O7 C7 C8 . . . 121.4(5) yes
N6 C7 C8 . . . 116.8(4) yes
C9 C8 C13 . . . 118.9(5) yes
C9 C8 C7 . . . 124.2(5) yes
C13 C8 C7 . . . 116.8(5) yes
C10 C9 C8 . . . 121.0(6) yes
C11 C10 C9 . . . 118.6(5) yes
C10 C11 C12 . . . 122.9(6) yes
C10 C11 Cl . . . 118.5(4) yes
C12 C11 Cl . . . 118.6(5) yes
C11 C12 C13 . . . 118.7(6) yes
C8 C13 C12 . . . 119.9(5) yes
H2 C2 N6 . . . 114(3) ?
H2 C2 O1 . . . 108(3) ?
H2 C2 C3 . . . 109(4) ?
H3 C3 C4 . . . 134(4) ?
H3 C3 C2 . . . 116(4) ?
H4 C4 C3 . . . 129(3) ?
H4 C4 C5 . . . 122(3) ?
H6 N6 C7 . . . 128(5) ?
H6 N6 C2 . . . 113(5) ?
H9 C9 C10 . . . 114(3) ?
H9 C9 C8 . . . 125(3) ?
H10 C10 C11 . . . 125(5) ?
H10 C10 C9 . . . 114(5) ?
H12 C12 C11 . . . 114(3) ?
H12 C12 C13 . . . 128(3) ?
H13 C13 C8 . . . 117(3) ?
H13 C13 C12 . . . 123(3) ?

loop_
_geom_bond_atom_site_label_1
_geom_bond_atom_site_label_2
_geom_bond_site_symmetry_1
_geom_bond_site_symmetry_2
_geom_bond_distance
_geom_bond_publ_flag
Cl C11 . . 1.747(6) yes
O1 C5 . . 1.334(7) yes
O1 C2 . . 1.453(7) yes
C2 N6 . . 1.433(7) yes
C2 C3 . . 1.509(9) yes
C3 C4 . . 1.301(8) yes
C4 C5 . . 1.482(9) yes
C5 O5 . . 1.192(7) yes
N6 C7 . . 1.355(7) yes
C7 O7 . . 1.222(6) yes
C7 C8 . . 1.491(8) yes
C8 C9 . . 1.387(7) yes
C8 C13 . . 1.393(9) yes
C9 C10 . . 1.385(9) yes
C10 C11 . . 1.359(9) yes
C11 C12 . . 1.361(8) yes
C12 C13 . . 1.401(10) yes
C2 H2 . . 1.11(5) ?
C2 H6 . . 1.84(6) ?
C3 H3 . . 0.94(6) ?
C4 H4 . . 1.04(6) ?
N6 H6 . . 0.73(5) ?
C9 H9 . . 0.94(6) ?
C10 H10 . . 0.83(6) ?
C12 H12 . . 1.12(7) ?
C13 H13 . . 1.18(5) ?

loop_
_geom_contact_atom_site_label_1
_geom_contact_atom_site_label_2
_geom_contact_distance
_geom_contact_site_symmetry_1
_geom_contact_site_symmetry_2
_geom_contact_publ_flag
? ? ? ? ? ?

loop_
_geom_torsion_atom_site_label_1
_geom_torsion_atom_site_label_2
_geom_torsion_atom_site_label_3
_geom_torsion_atom_site_label_4
_geom_torsion_site_symmetry_1
_geom_torsion_site_symmetry_2
_geom_torsion_site_symmetry_3
_geom_torsion_site_symmetry_4
_geom_torsion
_geom_torsion_publ_flag
C5 O1 C2 N6 . . . . -119.3(5) no
N6 C2 C3 C4 . . . . 118.8(5) no
O1 C2 N6 C7 . . . . -89.7(6) no
C3 C2 N6 C7 . . . . 156.9(5) no
C2 N6 C7 O7 . . . . -1.6(9) no
C2 N6 C7 C8 . . . . 178.4(6) no
N6 C7 C8 C9 . . . . 5.9(8) no
N6 C7 C8 C13 . . . . -173.7(5) no
O7 C7 C8 C9 . . . . -174.1(6) no
O7 C7 C8 C13 . . . . 6.4(8) no
